data_4321592
loop_
_publ_author_name
'Leijun Hao'
'M. Adnan Mansour'
'Rene J. Lachicotte'
'Henry J. Gysling'
'Richard Eisenberg'

_publ_section_title
;
 A Gold(I) Mononuclear Complex and Its Association into Binuclear and
 Cluster Compounds by Hydrogen Bonding or Metal Ion Coordination
;
_journal_name_full 'Inorganic Chemistry'
_journal_page_first 5520
_journal_page_last 5529
_journal_paper_doi 10.1021/ic000396f
_journal_volume 39
_journal_year 2000
_chemical_formula_sum 'C50 H40 Au2 Cl2 Cu2 F12 N4 P4 S2'
_chemical_formula_weight 1704.77
_chemical_name_systematic
;
 ?
;
_space_group_IT_number 14
_symmetry_cell_setting monoclinic
_symmetry_space_group_name_Hall '-P 2ybc'
_symmetry_space_group_name_H-M 'P 1 21/c 1'
_atom_sites_solution_hydrogens geom
_atom_sites_solution_primary direct
_atom_sites_solution_secondary difmap
_audit_creation_method SHELXL
_cell_angle_alpha 90.00
_cell_angle_beta 91.48
_cell_angle_gamma 90.00
_cell_formula_units_Z 4
_cell_length_a 19.6388(6)
_cell_length_b 16.3788(4)
_cell_length_c 17.2294(5)
_cell_measurement_temperature 193(2)
_cell_volume 5540.2(3)
_computing_cell_refinement 'Siemens XSCANS'
_computing_data_collection 'Siemens XSCANS'
_computing_data_reduction 'Siemens SHELXTL'
_computing_molecular_graphics 'Siemens SHELXTL'
_computing_publication_material 'Siemens SHELXTL'
_computing_structure_refinement 'SHELXL-93 (Sheldrick, 1993)'
_computing_structure_solution 'SHELXS-86 (Sheldrick, 1990)'
_diffrn_ambient_temperature 193(2)
_diffrn_measurement_device 'Siemens P4'
_diffrn_measurement_method '\w scans'
_diffrn_radiation_monochromator graphite
_diffrn_radiation_source 'fine-focus sealed tube'
_diffrn_radiation_type MoK\a
_diffrn_radiation_wavelength 0.71073
_diffrn_reflns_av_R_equivalents 0.0287
_diffrn_reflns_av_sigmaI/netI 0.0406
_diffrn_reflns_limit_h_max 26
_diffrn_reflns_limit_h_min -16
_diffrn_reflns_limit_k_max 21
_diffrn_reflns_limit_k_min -21
_diffrn_reflns_limit_l_max 22
_diffrn_reflns_limit_l_min -18
_diffrn_reflns_number 32083
_diffrn_reflns_theta_max 28.30
_diffrn_reflns_theta_min 1.62
_exptl_absorpt_coefficient_mu 6.405
_exptl_absorpt_correction_type none
_exptl_crystal_colour Green/gold
_exptl_crystal_density_diffrn 2.044
_exptl_crystal_density_meas ?
_exptl_crystal_density_method NA
_exptl_crystal_description Prism/clust
_exptl_crystal_F_000 3272
_exptl_crystal_size_max 0.13
_exptl_crystal_size_mid 0.13
_exptl_crystal_size_min 0.16
_refine_diff_density_max 1.271
_refine_diff_density_min -0.940
_refine_diff_density_rms 0.134
_refine_ls_extinction_method none
_refine_ls_goodness_of_fit_all 1.037
_refine_ls_goodness_of_fit_obs 1.070
_refine_ls_matrix_type full
_refine_ls_number_parameters 691
_refine_ls_number_reflns 12783
_refine_ls_number_restraints 0
_refine_ls_restrained_S_all 1.037
_refine_ls_restrained_S_obs 1.070
_refine_ls_R_factor_all 0.0539
_refine_ls_R_factor_obs 0.0399
_refine_ls_shift/esd_max -0.924
_refine_ls_shift/esd_mean 0.026
_refine_ls_structure_factor_coef Fsqd
_refine_ls_weighting_details 'w=1/[\s^2^(Fo^2^)+(0.0340P)^2^+20.7004P] where P=(Fo^2^+2Fc^2^)/3'
_refine_ls_weighting_scheme calc
_refine_ls_wR_factor_all 0.0897
_refine_ls_wR_factor_obs 0.0838
_reflns_number_observed 10597
_reflns_number_total 12783
_reflns_observed_criterion >2sigma(I)
_cod_data_source_file ic000396f_3.cif
_cod_data_source_block sad1
_cod_depositor_comments
;
The following automatic conversions were performed:

'_exptl_crystal_density_meas' value 'NA' was changed to '?' - the
value is perceived as not measured.

Automatic conversion script
Id: cif_fix_values 3008 2015-01-20 13:52:24Z robertas 

The following automatic conversions were performed:

'_refine_ls_weighting_scheme' value 'calc
w=1/[\s^2^(Fo^2^)+(0.0340P)^2^+20.7004P] where P=(Fo^2^+2Fc^2^)/3'
was changed to 'calc'. New tag '_refine_ls_weighting_details' was
created. The value of the new tag was set to
'w=1/[\s^2^(Fo^2^)+(0.0340P)^2^+20.7004P] where P=(Fo^2^+2Fc^2^)/3'.

Automatic conversion script
Id: cif_fix_values 3143 2015-03-26 13:38:13Z robertas 
;
_cod_database_code 4321592

loop_
_symmetry_equiv_pos_as_xyz
'x, y, z'
'-x, y+1/2, -z+1/2'
'-x, -y, -z'
'x, -y-1/2, z-1/2'

loop_
_atom_site_aniso_label
_atom_site_aniso_U_11
_atom_site_aniso_U_22
_atom_site_aniso_U_33
_atom_site_aniso_U_23
_atom_site_aniso_U_13
_atom_site_aniso_U_12
Au1 0.02579(10) 0.03386(11) 0.03243(11) 0.00213(8) 0.00377(8) 0.00447(8)
Cu1 0.0354(4) 0.0372(4) 0.0364(4) 0.0032(3) 0.0064(3) 0.0028(3)
S11 0.0285(7) 0.0442(8) 0.0397(8) 0.0055(6) 0.0046(6) 0.0091(6)
P11 0.0247(6) 0.0302(7) 0.0292(7) -0.0006(5) 0.0027(5) 0.0032(5)
N11 0.032(2) 0.033(2) 0.031(2) -0.003(2) 0.001(2) -0.001(2)
N21 0.035(3) 0.043(3) 0.034(3) -0.002(2) 0.003(2) -0.004(2)
C11 0.047(4) 0.036(3) 0.047(4) 0.002(3) 0.002(3) -0.006(3)
C21 0.058(4) 0.030(3) 0.056(4) -0.002(3) 0.004(3) 0.001(3)
C31 0.059(4) 0.037(3) 0.062(4) -0.006(3) 0.014(4) 0.010(3)
C41 0.046(4) 0.041(3) 0.044(4) -0.005(3) 0.013(3) 0.003(3)
C51 0.030(3) 0.032(3) 0.029(3) -0.002(2) 0.001(2) 0.000(2)
C61 0.026(3) 0.031(3) 0.030(3) -0.003(2) 0.003(2) 0.007(2)
C71 0.029(3) 0.039(3) 0.038(3) 0.004(2) -0.001(2) 0.005(2)
C81 0.039(3) 0.048(4) 0.036(3) 0.001(3) -0.007(3) 0.009(3)
C91 0.033(3) 0.051(4) 0.044(4) -0.010(3) -0.003(3) 0.005(3)
C101 0.039(3) 0.043(3) 0.046(4) -0.009(3) -0.001(3) -0.004(3)
C111 0.038(3) 0.036(3) 0.036(3) 0.003(2) 0.002(2) 0.002(3)
C121 0.030(3) 0.032(3) 0.027(3) 0.002(2) 0.001(2) -0.002(2)
C131 0.030(3) 0.038(3) 0.038(3) 0.000(2) 0.001(2) 0.004(2)
C141 0.037(3) 0.049(4) 0.040(3) -0.003(3) 0.013(3) 0.004(3)
C151 0.052(4) 0.053(4) 0.033(3) 0.003(3) 0.015(3) -0.002(3)
C161 0.052(4) 0.055(4) 0.038(3) 0.011(3) 0.001(3) 0.003(3)
C171 0.033(3) 0.046(3) 0.035(3) -0.001(3) 0.003(2) 0.002(3)
C181 0.034(3) 0.049(3) 0.027(3) -0.008(2) 0.005(2) -0.005(3)
C191 0.032(3) 0.064(4) 0.056(4) -0.011(3) 0.000(3) 0.001(3)
C201 0.035(4) 0.086(6) 0.092(6) -0.022(5) 0.008(4) -0.019(4)
C211 0.055(5) 0.055(5) 0.089(6) -0.007(4) 0.007(4) -0.015(4)
C221 0.053(4) 0.045(4) 0.053(4) -0.005(3) 0.008(3) -0.010(3)
Au2 0.02631(10) 0.02740(10) 0.03701(12) 0.00068(8) 0.00337(8) 0.00121(8)
Cu2 0.0299(3) 0.0346(4) 0.0469(4) 0.0060(3) -0.0026(3) -0.0012(3)
S12 0.0336(7) 0.0270(6) 0.0384(7) 0.0018(5) 0.0008(6) 0.0032(6)
P12 0.0287(7) 0.0272(7) 0.0366(8) 0.0006(6) 0.0027(6) -0.0008(6)
N12 0.035(3) 0.033(3) 0.050(3) 0.003(2) 0.000(2) 0.003(2)
N22 0.031(2) 0.032(2) 0.035(2) -0.001(2) 0.004(2) -0.003(2)
C12 0.037(3) 0.041(4) 0.082(5) 0.011(3) 0.000(3) 0.006(3)
C22 0.035(4) 0.056(5) 0.100(6) 0.006(4) 0.012(4) 0.015(3)
C32 0.058(5) 0.041(4) 0.098(6) -0.003(4) 0.021(4) 0.008(4)
C42 0.044(4) 0.032(3) 0.078(5) -0.007(3) 0.005(3) -0.001(3)
C52 0.029(3) 0.031(3) 0.051(4) 0.005(3) 0.006(3) 0.003(2)
C62 0.030(3) 0.037(3) 0.031(3) 0.001(2) 0.004(2) -0.001(2)
C72 0.038(3) 0.041(3) 0.039(3) 0.005(3) 0.005(3) 0.002(3)
C82 0.038(3) 0.057(4) 0.036(3) 0.002(3) 0.000(3) -0.007(3)
C92 0.043(3) 0.058(4) 0.035(3) -0.012(3) 0.002(3) -0.012(3)
C102 0.038(3) 0.036(3) 0.047(4) -0.006(3) 0.004(3) -0.005(3)
C112 0.033(3) 0.034(3) 0.037(3) 0.001(2) 0.008(2) -0.002(2)
C122 0.054(4) 0.025(3) 0.033(3) 0.001(2) 0.001(3) -0.002(3)
C132 0.055(4) 0.035(3) 0.047(4) 0.003(3) 0.013(3) 0.005(3)
C142 0.102(7) 0.056(5) 0.046(4) 0.004(3) 0.029(4) -0.011(4)
C152 0.151(10) 0.058(5) 0.042(4) 0.005(4) 0.012(5) -0.034(6)
C162 0.144(9) 0.052(5) 0.046(4) 0.009(4) -0.028(5) -0.038(5)
C172 0.086(6) 0.038(4) 0.049(4) 0.008(3) -0.013(4) -0.024(4)
C182 0.031(3) 0.037(3) 0.031(3) 0.000(2) 0.000(2) -0.004(2)
C192 0.047(4) 0.058(4) 0.046(4) 0.018(3) 0.000(3) -0.006(3)
C202 0.052(4) 0.088(6) 0.046(4) 0.023(4) 0.007(3) -0.005(4)
C212 0.040(4) 0.090(6) 0.048(4) -0.005(4) 0.011(3) -0.014(4)
C222 0.031(3) 0.048(4) 0.050(4) -0.008(3) 0.001(3) -0.003(3)
P1 0.0431(9) 0.0400(9) 0.0463(9) 0.0031(7) -0.0078(7) 0.0011(7)
P2 0.0504(11) 0.0549(12) 0.0741(14) -0.0062(10) -0.0151(10) 0.0149(9)
C1S 0.045(4) 0.070(5) 0.067(5) -0.001(4) -0.001(4) -0.001(4)
C2S 0.060(5) 0.062(5) 0.046(4) -0.008(3) 0.004(3) -0.016(4)
C3S 0.054(4) 0.053(4) 0.079(6) -0.002(4) 0.000(4) -0.006(4)
C4S 0.065(6) 0.070(6) 0.116(8) -0.021(6) -0.010(6) -0.003(5)
C5S 0.117(10) 0.104(9) 0.125(10) -0.060(8) -0.014(9) -0.005(8)
C6S 0.088(7) 0.136(10) 0.076(7) -0.030(7) 0.022(6) 0.013(7)
Cl1 0.076(2) 0.113(2) 0.110(2) 0.033(2) -0.0016(14) -0.0376(15)
Cl2 0.167(3) 0.100(2) 0.0611(14) -0.0239(13) 0.012(2) -0.047(2)

loop_
_atom_site_label
_atom_site_type_symbol
_atom_site_fract_x
_atom_site_fract_y
_atom_site_fract_z
_atom_site_U_iso_or_equiv
_atom_site_thermal_displace_type
_atom_site_occupancy
_atom_site_calc_flag
_atom_site_refinement_flags
_atom_site_disorder_group
Au1 Au 0.291980(10) 0.120255(13) 0.488215(12) 0.03064(6) Uani 1 d . .
Cu1 Cu 0.30374(4) 0.24083(4) 0.38830(4) 0.0362(2) Uani 1 d . .
S11 S 0.40390(7) 0.08651(9) 0.45963(9) 0.0374(3) Uani 1 d . .
P11 P 0.18778(7) 0.17259(9) 0.51258(8) 0.0280(3) Uani 1 d . .
N11 N 0.2392(2) 0.3101(3) 0.4492(3) 0.0321(10) Uani 1 d . .
N21 N 0.4045(2) 0.2440(3) 0.4083(3) 0.0371(11) Uani 1 d . .
C11 C 0.2408(3) 0.3902(4) 0.4328(4) 0.0432(14) Uani 1 d . .
H11A H 0.2732(3) 0.4094(4) 0.3971(4) 0.052 Uiso 1 calc R .
C21 C 0.1976(4) 0.4456(4) 0.4656(4) 0.048(2) Uani 1 d . .
H21A H 0.1986(4) 0.5014(4) 0.4506(4) 0.058 Uiso 1 calc R .
C31 C 0.1527(4) 0.4192(4) 0.5202(4) 0.052(2) Uani 1 d . .
H31A H 0.1230(4) 0.4567(4) 0.5444(4) 0.063 Uiso 1 calc R .
C41 C 0.1516(3) 0.3371(4) 0.5395(4) 0.0437(15) Uani 1 d . .
H41A H 0.1220(3) 0.3178(4) 0.5781(4) 0.052 Uiso 1 calc R .
C51 C 0.1938(3) 0.2840(3) 0.5021(3) 0.0302(11) Uani 1 d . .
C61 C 0.1220(3) 0.1444(3) 0.4415(3) 0.0289(11) Uani 1 d . .
C71 C 0.1097(3) 0.1895(4) 0.3737(3) 0.0352(12) Uani 1 d . .
H71A H 0.1328(3) 0.2398(4) 0.3664(3) 0.042 Uiso 1 calc R .
C81 C 0.0648(3) 0.1622(4) 0.3181(4) 0.0412(14) Uani 1 d . .
H81A H 0.0573(3) 0.1932(4) 0.2721(4) 0.049 Uiso 1 calc R .
C91 C 0.0294(3) 0.0888(4) 0.3281(4) 0.0427(14) Uani 1 d . .
H91A H -0.0018(3) 0.0697(4) 0.2891(4) 0.051 Uiso 1 calc R .
C101 C 0.0403(3) 0.0451(4) 0.3947(4) 0.0426(14) Uani 1 d . .
H10A H 0.0156(3) -0.0039(4) 0.4023(4) 0.051 Uiso 1 calc R .
C111 C 0.0874(3) 0.0712(4) 0.4520(3) 0.0363(13) Uani 1 d . .
H11B H 0.0955(3) 0.0394(4) 0.4974(3) 0.044 Uiso 1 calc R .
C121 C 0.1524(3) 0.1479(3) 0.6056(3) 0.0297(11) Uani 1 d . .
C131 C 0.0847(3) 0.1650(4) 0.6221(3) 0.0354(12) Uani 1 d . .
H13A H 0.0566(3) 0.1935(4) 0.5855(3) 0.042 Uiso 1 calc R .
C141 C 0.0587(3) 0.1401(4) 0.6919(4) 0.0418(14) Uani 1 d . .
H14A H 0.0130(3) 0.1527(4) 0.7039(4) 0.050 Uiso 1 calc R .
C151 C 0.0989(3) 0.0969(4) 0.7443(4) 0.046(2) Uani 1 d . .
H15A H 0.0803(3) 0.0788(4) 0.7916(4) 0.055 Uiso 1 calc R .
C161 C 0.1647(4) 0.0803(4) 0.7286(4) 0.048(2) Uani 1 d . .
H16A H 0.1922(4) 0.0516(4) 0.7657(4) 0.058 Uiso 1 calc R .
C171 C 0.1926(3) 0.1050(4) 0.6584(3) 0.0379(13) Uani 1 d . .
H17A H 0.2386(3) 0.0925(4) 0.6472(3) 0.045 Uiso 1 calc R .
C181 C 0.4422(3) 0.1813(4) 0.4355(3) 0.0367(13) Uani 1 d . .
C191 C 0.5129(3) 0.1865(5) 0.4453(4) 0.051(2) Uani 1 d . .
H19A H 0.5388(3) 0.1411(5) 0.4636(4) 0.061 Uiso 1 calc R .
C201 C 0.5441(4) 0.2592(6) 0.4277(5) 0.071(2) Uani 1 d . .
H20A H 0.5921(4) 0.2649(6) 0.4345(5) 0.085 Uiso 1 calc R .
C211 C 0.5058(4) 0.3231(5) 0.4003(5) 0.066(2) Uani 1 d . .
H21B H 0.5266(4) 0.3736(5) 0.3879(5) 0.080 Uiso 1 calc R .
C221 C 0.4377(4) 0.3134(4) 0.3909(4) 0.050(2) Uani 1 d . .
H22A H 0.4118(4) 0.3580(4) 0.3709(4) 0.060 Uiso 1 calc R .
Au2 Au 0.230624(10) 0.071333(12) 0.306226(12) 0.03020(6) Uani 1 d . .
Cu2 Cu 0.36183(4) 0.05417(4) 0.34105(4) 0.0372(2) Uani 1 d . .
S12 S 0.26108(7) 0.20320(8) 0.27039(8) 0.0330(3) Uani 1 d . .
P12 P 0.21649(7) -0.06455(9) 0.32436(9) 0.0308(3) Uani 1 d . .
N12 N 0.3541(3) -0.0684(3) 0.3241(3) 0.0391(11) Uani 1 d . .
N22 N 0.3808(2) 0.1250(3) 0.2488(3) 0.0326(10) Uani 1 d . .
C12 C 0.4159(3) -0.1031(4) 0.3159(5) 0.053(2) Uani 1 d . .
H12A H 0.4551(3) -0.0727(4) 0.3315(5) 0.064 Uiso 1 calc R .
C22 C 0.4249(4) -0.1796(5) 0.2864(5) 0.063(2) Uani 1 d . .
H22B H 0.4694(4) -0.2016(5) 0.2820(5) 0.076 Uiso 1 calc R .
C32 C 0.3688(4) -0.2242(5) 0.2631(5) 0.066(2) Uani 1 d . .
H32A H 0.3738(4) -0.2770(5) 0.2410(5) 0.079 Uiso 1 calc R .
C42 C 0.3046(4) -0.1905(4) 0.2727(4) 0.051(2) Uani 1 d . .
H42A H 0.2649(4) -0.2201(4) 0.2574(4) 0.062 Uiso 1 calc R .
C52 C 0.2990(3) -0.1129(3) 0.3049(4) 0.0371(13) Uani 1 d . .
C62 C 0.1544(3) -0.1111(3) 0.2592(3) 0.0322(12) Uani 1 d . .
C72 C 0.1225(3) -0.0620(4) 0.2026(3) 0.0389(13) Uani 1 d . .
H72A H 0.1316(3) -0.0050(4) 0.2014(3) 0.047 Uiso 1 calc R .
C82 C 0.0779(3) -0.0958(4) 0.1487(4) 0.0437(15) Uani 1 d . .
H82A H 0.0570(3) -0.0625(4) 0.1097(4) 0.052 Uiso 1 calc R .
C92 C 0.0637(3) -0.1785(4) 0.1516(4) 0.045(2) Uani 1 d . .
H92A H 0.0337(3) -0.2022(4) 0.1139(4) 0.054 Uiso 1 calc R .
C102 C 0.0929(3) -0.2264(4) 0.2088(4) 0.0403(14) Uani 1 d . .
H10B H 0.0821(3) -0.2828(4) 0.2111(4) 0.048 Uiso 1 calc R .
C112 C 0.1378(3) -0.1933(3) 0.2632(3) 0.0344(12) Uani 1 d . .
H11C H 0.1572(3) -0.2266(3) 0.3031(3) 0.041 Uiso 1 calc R .
C122 C 0.1972(3) -0.0957(3) 0.4225(3) 0.0375(13) Uani 1 d . .
C132 C 0.1342(4) -0.1252(4) 0.4421(4) 0.045(2) Uani 1 d . .
H13B H 0.1011(4) -0.1362(4) 0.4022(4) 0.054 Uiso 1 calc R .
C142 C 0.1183(5) -0.1390(5) 0.5185(4) 0.067(2) Uani 1 d . .
H14B H 0.0751(5) -0.1607(5) 0.5311(4) 0.081 Uiso 1 calc R .
C152 C 0.1653(6) -0.1213(5) 0.5758(5) 0.083(3) Uani 1 d . .
H15B H 0.1542(6) -0.1295(5) 0.6286(5) 0.100 Uiso 1 calc R .
C162 C 0.2287(6) -0.0917(5) 0.5579(5) 0.081(3) Uani 1 d . .
H16B H 0.2611(6) -0.0798(5) 0.5982(5) 0.098 Uiso 1 calc R .
C172 C 0.2450(4) -0.0794(4) 0.4817(4) 0.058(2) Uani 1 d . .
H17B H 0.2889(4) -0.0597(4) 0.4693(4) 0.070 Uiso 1 calc R .
C182 C 0.3388(3) 0.1844(3) 0.2228(3) 0.0331(12) Uani 1 d . .
C192 C 0.3549(4) 0.2336(4) 0.1605(4) 0.051(2) Uani 1 d . .
H19B H 0.3250(4) 0.2761(4) 0.1440(4) 0.061 Uiso 1 calc R .
C202 C 0.4150(4) 0.2202(5) 0.1230(4) 0.062(2) Uani 1 d . .
H20B H 0.4267(4) 0.2527(5) 0.0797(4) 0.074 Uiso 1 calc R .
C212 C 0.4572(4) 0.1596(5) 0.1487(4) 0.059(2) Uani 1 d . .
H21C H 0.4988(4) 0.1493(5) 0.1236(4) 0.071 Uiso 1 calc R .
C222 C 0.4389(3) 0.1135(4) 0.2113(4) 0.0432(14) Uani 1 d . .
H22C H 0.4689(3) 0.0715(4) 0.2289(4) 0.052 Uiso 1 calc R .
P1 P 0.04794(9) 0.62498(10) 0.40353(10) 0.0433(4) Uani 1 d . .
F1 F -0.0237(4) 0.5957(6) 0.3625(5) 0.049(2) Uiso 0.50 d P .
F1A F -0.0225(7) 0.6275(8) 0.3548(8) 0.091(4) Uiso 0.50 d P .
F2 F 0.1185(6) 0.6564(8) 0.4350(7) 0.093(4) Uiso 0.50 d P .
F2A F 0.1117(5) 0.6187(7) 0.4621(6) 0.074(3) Uiso 0.50 d P .
F3 F 0.0928(6) 0.6155(7) 0.3259(7) 0.071(3) Uiso 0.50 d P .
F3A F 0.0830(6) 0.5849(8) 0.3309(7) 0.076(4) Uiso 0.50 d P .
F4 F 0.0360(5) 0.7096(6) 0.3571(6) 0.062(2) Uiso 0.50 d P .
F4A F 0.0544(7) 0.7182(8) 0.3959(8) 0.101(4) Uiso 0.50 d P .
F5 F 0.0056(5) 0.6322(6) 0.4783(5) 0.061(2) Uiso 0.50 d P .
F5A F 0.0074(5) 0.6711(6) 0.4736(5) 0.061(2) Uiso 0.50 d P .
F6 F 0.0516(7) 0.5279(8) 0.4112(8) 0.097(4) Uiso 0.50 d P .
F6A F 0.0442(9) 0.5445(11) 0.4500(10) 0.129(6) Uiso 0.50 d P .
P2 P 0.61492(11) -0.00604(13) 0.27693(13) 0.0601(5) Uani 1 d . .
F7 F 0.5506(4) 0.0248(5) 0.3315(4) 0.049(2) Uiso 0.50 d P .
F7A F 0.5769(8) 0.0633(9) 0.3164(8) 0.115(4) Uiso 0.50 d P .
F8 F 0.6688(6) -0.0397(8) 0.2204(7) 0.082(4) Uiso 0.50 d P .
F8A F 0.6649(6) -0.0706(7) 0.2344(7) 0.072(3) Uiso 0.50 d P .
F9 F 0.6577(5) -0.0099(7) 0.3584(6) 0.067(3) Uiso 0.50 d P .
F9A F 0.6482(7) -0.0432(9) 0.3484(8) 0.092(4) Uiso 0.50 d P .
F10 F 0.5817(6) -0.0966(7) 0.3015(7) 0.090(3) Uiso 0.50 d P .
F10A F 0.5579(8) -0.0594(10) 0.2582(10) 0.132(5) Uiso 0.50 d P .
F11 F 0.6300(8) 0.0803(9) 0.2655(8) 0.116(4) Uiso 0.50 d P .
F11A F 0.6790(7) 0.0597(8) 0.2697(8) 0.106(4) Uiso 0.50 d P .
F12 F 0.5924(8) 0.0407(9) 0.1954(8) 0.119(4) Uiso 0.50 d P .
F12A F 0.5624(5) -0.0117(7) 0.2049(6) 0.074(3) Uiso 0.50 d P .
C1S C 0.3473(4) -0.0688(5) 0.0002(5) 0.060(2) Uani 1 d . .
C2S C 0.3075(4) -0.0795(5) 0.0631(4) 0.056(2) Uani 1 d . .
C3S C 0.2590(4) -0.1394(5) 0.0636(5) 0.062(2) Uani 1 d . .
H3SA H 0.2305(4) -0.1435(5) 0.1071(5) 0.074 Uiso 1 calc R .
C4S C 0.2503(5) -0.1910(6) 0.0067(7) 0.084(3) Uani 1 d . .
H4SA H 0.2172(5) -0.2330(6) 0.0099(7) 0.100 Uiso 1 calc R .
C5S C 0.2889(7) -0.1841(8) -0.0569(8) 0.116(4) Uani 1 d . .
H5SA H 0.2823(7) -0.2215(8) -0.0985(8) 0.139 Uiso 1 calc R .
C6S C 0.3389(6) -0.1223(8) -0.0629(6) 0.099(4) Uani 1 d . .
H6SA H 0.3657(6) -0.1173(8) -0.1078(6) 0.119 Uiso 1 calc R .
Cl1 Cl 0.40827(14) 0.0055(2) -0.0036(2) 0.0998(9) Uani 1 d . .
Cl2 Cl 0.3133(2) -0.0102(2) 0.13779(14) 0.1090(10) Uani 1 d . .

loop_
_atom_type_symbol
_atom_type_description
_atom_type_scat_dispersion_real
_atom_type_scat_dispersion_imag
_atom_type_scat_source
C C 0.0033 0.0016 'International Tables Vol C Tables 4.2.6.8 and 6.1.1.4'
H H 0.0000 0.0000 'International Tables Vol C Tables 4.2.6.8 and 6.1.1.4'
N N 0.0061 0.0033 'International Tables Vol C Tables 4.2.6.8 and 6.1.1.4'
F F 0.0171 0.0103 'International Tables Vol C Tables 4.2.6.8 and 6.1.1.4'
P P 0.1023 0.0942 'International Tables Vol C Tables 4.2.6.8 and 6.1.1.4'
S S 0.1246 0.1234 'International Tables Vol C Tables 4.2.6.8 and 6.1.1.4'
Cl Cl 0.1484 0.1585 'International Tables Vol C Tables 4.2.6.8 and 6.1.1.4'
Cu Cu 0.3201 1.2651 'International Tables Vol C Tables 4.2.6.8 and 6.1.1.4'
Au Au -2.0133 8.8022 'International Tables Vol C Tables 4.2.6.8 and 6.1.1.4'

loop_
_geom_angle_atom_site_label_1
_geom_angle_atom_site_label_2
_geom_angle_atom_site_label_3
_geom_angle
_geom_angle_site_symmetry_1
_geom_angle_site_symmetry_3
_geom_angle_publ_flag
P11 Au1 S11 171.45(5) . . ?
P11 Au1 Cu1 86.12(4) . . ?
S11 Au1 Cu1 86.60(4) . . ?
P11 Au1 Cu2 134.58(4) . . ?
S11 Au1 Cu2 46.12(4) . . ?
Cu1 Au1 Cu2 71.33(2) . . ?
N21 Cu1 N11 121.9(2) . . ?
N21 Cu1 S12 120.21(14) . . ?
N11 Cu1 S12 113.43(14) . . ?
N21 Cu1 Au1 90.59(14) . . ?
N11 Cu1 Au1 90.83(13) . . ?
S12 Cu1 Au1 110.24(4) . . ?
C181 S11 Cu2 98.1(2) . . ?
C181 S11 Au1 104.4(2) . . ?
Cu2 S11 Au1 85.49(5) . . ?
C121 P11 C61 104.9(2) . . ?
C121 P11 C51 109.7(2) . . ?
C61 P11 C51 103.5(2) . . ?
C121 P11 Au1 116.7(2) . . ?
C61 P11 Au1 114.1(2) . . ?
C51 P11 Au1 107.2(2) . . ?
C11 N11 C51 117.8(5) . . ?
C11 N11 Cu1 115.0(4) . . ?
C51 N11 Cu1 127.2(4) . . ?
C181 N21 C221 117.2(5) . . ?
C181 N21 Cu1 125.0(4) . . ?
C221 N21 Cu1 117.8(5) . . ?
N11 C11 C21 122.8(6) . . ?
C11 C21 C31 119.1(6) . . ?
C21 C31 C41 118.9(6) . . ?
C51 C41 C31 119.3(6) . . ?
N11 C51 C41 122.0(5) . . ?
N11 C51 P11 115.0(4) . . ?
C41 C51 P11 122.8(4) . . ?
C111 C61 C71 119.3(5) . . ?
C111 C61 P11 118.2(4) . . ?
C71 C61 P11 122.2(4) . . ?
C81 C71 C61 120.6(6) . . ?
C71 C81 C91 120.7(6) . . ?
C101 C91 C81 119.0(6) . . ?
C91 C101 C111 121.3(6) . . ?
C61 C111 C101 119.1(5) . . ?
C171 C121 C131 120.0(5) . . ?
C171 C121 P11 118.1(4) . . ?
C131 C121 P11 121.7(4) . . ?
C141 C131 C121 119.6(6) . . ?
C151 C141 C131 120.3(6) . . ?
C161 C151 C141 120.4(6) . . ?
C151 C161 C171 120.7(6) . . ?
C121 C171 C161 119.1(6) . . ?
N21 C181 C191 122.2(6) . . ?
N21 C181 S11 121.0(4) . . ?
C191 C181 S11 116.8(5) . . ?
C201 C191 C181 118.2(7) . . ?
C211 C201 C191 119.6(7) . . ?
C221 C211 C201 119.1(7) . . ?
N21 C221 C211 123.7(7) . . ?
P12 Au2 S12 168.79(5) . . ?
P12 Au2 Cu2 89.22(4) . . ?
S12 Au2 Cu2 84.45(4) . . ?
N22 Cu2 N12 118.1(2) . . ?
N22 Cu2 S11 120.77(14) . . ?
N12 Cu2 S11 112.8(2) . . ?
N22 Cu2 Au2 87.62(14) . . ?
N12 Cu2 Au2 90.22(14) . . ?
S11 Cu2 Au2 120.95(5) . . ?
N22 Cu2 Au1 122.59(13) . . ?
N12 Cu2 Au1 115.36(15) . . ?
S11 Cu2 Au1 48.39(4) . . ?
Au2 Cu2 Au1 72.56(2) . . ?
C182 S12 Cu1 99.1(2) . . ?
C182 S12 Au2 101.0(2) . . ?
Cu1 S12 Au2 96.10(6) . . ?
C62 P12 C122 107.9(3) . . ?
C62 P12 C52 106.8(3) . . ?
C122 P12 C52 104.7(3) . . ?
C62 P12 Au2 114.4(2) . . ?
C122 P12 Au2 115.7(2) . . ?
C52 P12 Au2 106.6(2) . . ?
C52 N12 C12 117.9(5) . . ?
C52 N12 Cu2 129.0(4) . . ?
C12 N12 Cu2 111.5(4) . . ?
C222 N22 C182 117.7(5) . . ?
C222 N22 Cu2 118.5(4) . . ?
C182 N22 Cu2 123.8(4) . . ?
N12 C12 C22 123.4(7) . . ?
C12 C22 C32 119.1(7) . . ?
C22 C32 C42 118.4(7) . . ?
C32 C42 C52 119.5(7) . . ?
N12 C52 C42 121.5(6) . . ?
N12 C52 P12 115.5(4) . . ?
C42 C52 P12 123.0(5) . . ?
C112 C62 C72 119.3(5) . . ?
C112 C62 P12 122.4(4) . . ?
C72 C62 P12 118.3(4) . . ?
C82 C72 C62 120.3(6) . . ?
C72 C82 C92 119.7(6) . . ?
C102 C92 C82 120.3(6) . . ?
C92 C102 C112 120.7(6) . . ?
C102 C112 C62 119.7(6) . . ?
C132 C122 C172 118.7(6) . . ?
C132 C122 P12 122.4(5) . . ?
C172 C122 P12 118.4(5) . . ?
C122 C132 C142 121.1(7) . . ?
C152 C142 C132 119.4(8) . . ?
C142 C152 C162 120.7(8) . . ?
C172 C162 C152 119.9(8) . . ?
C162 C172 C122 120.2(8) . . ?
N22 C182 C192 121.9(5) . . ?
N22 C182 S12 119.9(4) . . ?
C192 C182 S12 118.2(5) . . ?
C202 C192 C182 119.1(7) . . ?
C212 C202 C192 119.0(7) . . ?
C202 C212 C222 119.3(7) . . ?
N22 C222 C212 123.0(6) . . ?
F4A P1 F6A 153.7(9) . . ?
F4A P1 F5 92.5(6) . . ?
F6A P1 F5 66.5(7) . . ?
F4A P1 F2 68.2(7) . . ?
F6A P1 F2 98.9(8) . . ?
F5 P1 F2 100.1(6) . . ?
F4A P1 F3A 107.7(7) . . ?
F6A P1 F3A 94.8(8) . . ?
F5 P1 F3A 159.6(6) . . ?
F2 P1 F3A 90.6(6) . . ?
F4A P1 F2A 93.0(7) . . ?
F6A P1 F2A 70.4(7) . . ?
F5 P1 F2A 84.8(5) . . ?
F2 P1 F2A 28.8(5) . . ?
F3A P1 F2A 97.1(6) . . ?
F4A P1 F6 172.7(7) . . ?
F6A P1 F6 27.1(7) . . ?
F5 P1 F6 91.7(6) . . ?
F2 P1 F6 105.2(7) . . ?
F3A P1 F6 68.6(7) . . ?
F2A P1 F6 81.4(6) . . ?
F4A P1 F1A 90.1(7) . . ?
F6A P1 F1A 104.0(8) . . ?
F5 P1 F1A 87.7(6) . . ?
F2 P1 F1A 157.1(7) . . ?
F3A P1 F1A 89.0(7) . . ?
F2A P1 F1A 171.9(6) . . ?
F6 P1 F1A 96.0(7) . . ?
F4A P1 F4 27.9(5) . . ?
F6A P1 F4 168.8(7) . . ?
F5 P1 F4 105.7(5) . . ?
F2 P1 F4 90.4(6) . . ?
F3A P1 F4 91.4(6) . . ?
F2A P1 F4 118.1(6) . . ?
F6 P1 F4 154.4(6) . . ?
F1A P1 F4 66.8(6) . . ?
F4A P1 F3 88.6(7) . . ?
F6A P1 F3 112.3(8) . . ?
F5 P1 F3 178.8(6) . . ?
F2 P1 F3 79.8(6) . . ?
F3A P1 F3 19.4(6) . . ?
F2A P1 F3 94.7(6) . . ?
F6 P1 F3 87.1(7) . . ?
F1A P1 F3 92.8(6) . . ?
F4 P1 F3 75.5(5) . . ?
F4A P1 F1 109.1(6) . . ?
F6A P1 F1 85.5(7) . . ?
F5 P1 F1 84.7(5) . . ?
F2 P1 F1 174.5(6) . . ?
F3A P1 F1 85.6(6) . . ?
F2A P1 F1 155.8(5) . . ?
F6 P1 F1 77.2(6) . . ?
F1A P1 F1 19.1(5) . . ?
F4 P1 F1 85.7(5) . . ?
F3 P1 F1 95.4(5) . . ?
F4A P1 F5A 69.5(6) . . ?
F6A P1 F5A 88.9(7) . . ?
F5 P1 F5A 23.0(4) . . ?
F2 P1 F5A 92.0(6) . . ?
F3A P1 F5A 175.0(6) . . ?
F2A P1 F5A 87.2(5) . . ?
F6 P1 F5A 114.7(6) . . ?
F1A P1 F5A 86.9(6) . . ?
F4 P1 F5A 84.4(5) . . ?
F3 P1 F5A 158.1(6) . . ?
F1 P1 F5A 91.5(5) . . ?
F1A F1 P1 77.2(21) . . ?
F1 F1A P1 83.6(22) . . ?
F1 F1A F4 139.8(25) . . ?
P1 F1A F4 57.0(6) . . ?
F2A F2 P1 77.6(14) . . ?
F2A F2 F4A 123.7(17) . . ?
P1 F2 F4A 55.3(6) . . ?
F2 F2A P1 73.5(13) . . ?
F3A F3 P1 75.9(21) . . ?
F3 F3A P1 84.6(22) . . ?
F3 F3A F6 137.1(25) . . ?
P1 F3A F6 56.0(6) . . ?
F4A F4 P1 70.5(13) . . ?
F4A F4 F1A 117.0(16) . . ?
P1 F4 F1A 56.2(5) . . ?
F4 F4A P1 81.6(14) . . ?
F4 F4A F2 123.7(17) . . ?
P1 F4A F2 56.6(6) . . ?
F5A F5 P1 86.4(14) . . ?
F5A F5 F6A 140.6(18) . . ?
P1 F5 F6A 56.4(7) . . ?
F5 F5A P1 70.5(14) . . ?
F6A F6 P1 72.5(20) . . ?
F6A F6 F3A 125.8(23) . . ?
P1 F6 F3A 55.4(6) . . ?
F6 F6A P1 80.4(20) . . ?
F6 F6A F5 132.0(24) . . ?
P1 F6A F5 57.0(7) . . ?
F10A P2 F11 135.4(10) . . ?
F10A P2 F9A 104.7(9) . . ?
F11 P2 F9A 114.6(8) . . ?
F10A P2 F7A 99.4(9) . . ?
F11 P2 F7A 56.2(7) . . ?
F9A P2 F7A 98.2(8) . . ?
F10A P2 F8 100.5(8) . . ?
F11 P2 F8 96.6(8) . . ?
F9A P2 F8 94.6(7) . . ?
F7A P2 F8 152.7(8) . . ?
F10A P2 F12A 46.6(7) . . ?
F11 P2 F12A 94.6(7) . . ?
F9A P2 F12A 150.4(7) . . ?
F7A P2 F12A 94.3(7) . . ?
F8 P2 F12A 86.0(6) . . ?
F10A P2 F9 123.3(8) . . ?
F11 P2 F9 93.0(7) . . ?
F9A P2 F9 21.7(6) . . ?
F7A P2 F9 83.8(7) . . ?
F8 P2 F9 100.5(6) . . ?
F12A P2 F9 169.4(6) . . ?
F10A P2 F8A 88.8(8) . . ?
F11 P2 F8A 116.2(8) . . ?
F9A P2 F8A 81.5(7) . . ?
F7A P2 F8A 171.5(8) . . ?
F8 P2 F8A 20.3(6) . . ?
F12A P2 F8A 89.8(5) . . ?
F9 P2 F8A 93.4(6) . . ?
F10A P2 F12 84.4(8) . . ?
F11 P2 F12 59.1(7) . . ?
F9A P2 F12 169.7(8) . . ?
F7A P2 F12 84.9(7) . . ?
F8 P2 F12 78.7(7) . . ?
F12A P2 F12 37.9(5) . . ?
F9 P2 F12 151.5(7) . . ?
F8A P2 F12 94.0(7) . . ?
F10A P2 F11A 162.7(9) . . ?
F11 P2 F11A 37.5(6) . . ?
F9A P2 F11A 90.6(7) . . ?
F7A P2 F11A 86.1(8) . . ?
F8 P2 F11A 69.8(7) . . ?
F12A P2 F11A 117.0(6) . . ?
F9 P2 F11A 73.4(6) . . ?
F8A P2 F11A 85.4(6) . . ?
F12 P2 F11A 79.8(7) . . ?
F10A P2 F7 73.5(7) . . ?
F11 P2 F7 86.7(7) . . ?
F9A P2 F7 88.9(6) . . ?
F7A P2 F7 30.7(6) . . ?
F8 P2 F7 173.7(6) . . ?
F12A P2 F7 88.4(5) . . ?
F9 P2 F7 84.7(5) . . ?
F8A P2 F7 157.2(5) . . ?
F12 P2 F7 98.5(6) . . ?
F11A P2 F7 115.5(6) . . ?
F10A P2 F10 38.8(7) . . ?
F11 P2 F10 166.3(8) . . ?
F9A P2 F10 66.5(7) . . ?
F7A P2 F10 110.3(7) . . ?
F8 P2 F10 96.9(6) . . ?
F12A P2 F10 84.1(6) . . ?
F9 P2 F10 86.8(6) . . ?
F8A P2 F10 77.5(6) . . ?
F12 P2 F10 121.8(7) . . ?
F11A P2 F10 152.9(7) . . ?
F7 P2 F10 79.7(5) . . ?
F7A F7 P2 65.3(12) . . ?
F7 F7A F11 142.6(18) . . ?
F7 F7A P2 83.9(13) . . ?
F11 F7A P2 59.4(8) . . ?
F8A F8 P2 87.1(22) . . ?
F8 F8A P2 72.6(21) . . ?
F9A F9 P2 68.6(19) . . ?
F9 F9A P2 89.7(21) . . ?
F9 F9A F10 144.1(24) . . ?
P2 F9A F10 61.5(7) . . ?
F10A F10 P2 58.9(11) . . ?
F10A F10 F9A 110.3(14) . . ?
P2 F10 F9A 52.1(6) . . ?
F10 F10A F12A 149.7(19) . . ?
F10 F10A P2 82.4(13) . . ?
F12A F10A P2 73.0(10) . . ?
F11A F11 F7A 127.0(17) . . ?
F11A F11 P2 82.2(13) . . ?
F7A F11 P2 64.4(9) . . ?
F11A F11 F12 110.4(16) . . ?
F7A F11 F12 93.3(12) . . ?
P2 F11 F12 66.6(8) . . ?
F11 F11A P2 60.4(12) . . ?
F12A F12 F11 118.7(14) . . ?
F12A F12 P2 68.3(10) . . ?
F11 F12 P2 54.3(7) . . ?
F12 F12A F10A 133.9(16) . . ?
F12 F12A P2 73.8(10) . . ?
F10A F12A P2 60.4(9) . . ?
C2S C1S C6S 118.4(8) . . ?
C2S C1S Cl1 122.6(6) . . ?
C6S C1S Cl1 118.9(7) . . ?
C1S C2S C3S 120.7(7) . . ?
C1S C2S Cl2 118.8(6) . . ?
C3S C2S Cl2 120.2(6) . . ?
C4S C3S C2S 122.6(9) . . ?
C3S C4S C5S 119.4(10) . . ?
C4S C5S C6S 121.5(10) . . ?
C1S C6S C5S 117.3(10) . . ?

loop_
_geom_bond_atom_site_label_1
_geom_bond_atom_site_label_2
_geom_bond_distance
_geom_bond_site_symmetry_2
_geom_bond_publ_flag
Au1 P11 2.2678(13) . ?
Au1 S11 2.3314(14) . ?
Au1 Cu1 2.6339(7) . ?
Au1 Cu2 3.1084(8) . ?
Cu1 N21 2.000(5) . ?
Cu1 N11 2.016(5) . ?
Cu1 S12 2.263(2) . ?
S11 C181 1.779(6) . ?
S11 Cu2 2.247(2) . ?
P11 C121 1.809(5) . ?
P11 C61 1.817(6) . ?
P11 C51 1.838(6) . ?
N11 C11 1.343(7) . ?
N11 C51 1.360(7) . ?
N21 C181 1.345(8) . ?
N21 C221 1.347(8) . ?
C11 C21 1.373(9) . ?
C21 C31 1.375(10) . ?
C31 C41 1.385(9) . ?
C41 C51 1.373(8) . ?
C61 C111 1.392(8) . ?
C61 C71 1.398(8) . ?
C71 C81 1.360(8) . ?
C81 C91 1.402(9) . ?
C91 C101 1.364(9) . ?
C101 C111 1.401(8) . ?
C121 C171 1.381(8) . ?
C121 C131 1.395(8) . ?
C131 C141 1.380(8) . ?
C141 C151 1.378(9) . ?
C151 C161 1.355(9) . ?
C161 C171 1.402(8) . ?
C181 C191 1.397(8) . ?
C191 C201 1.377(11) . ?
C201 C211 1.367(12) . ?
C211 C221 1.352(10) . ?
Au2 P12 2.2655(14) . ?
Au2 S12 2.3287(14) . ?
Au2 Cu2 2.6455(7) . ?
Cu2 N22 2.011(5) . ?
Cu2 N12 2.033(5) . ?
S12 C182 1.778(6) . ?
P12 C62 1.805(6) . ?
P12 C122 1.816(6) . ?
P12 C52 1.842(6) . ?
N12 C52 1.340(8) . ?
N12 C12 1.351(8) . ?
N22 C222 1.340(7) . ?
N22 C182 1.344(7) . ?
C12 C22 1.366(10) . ?
C22 C32 1.374(11) . ?
C32 C42 1.391(10) . ?
C42 C52 1.392(8) . ?
C62 C112 1.387(8) . ?
C62 C72 1.401(8) . ?
C72 C82 1.375(9) . ?
C82 C92 1.384(9) . ?
C92 C102 1.373(9) . ?
C102 C112 1.380(8) . ?
C122 C132 1.378(9) . ?
C122 C172 1.394(9) . ?
C132 C142 1.379(9) . ?
C142 C152 1.365(13) . ?
C152 C162 1.379(14) . ?
C162 C172 1.374(11) . ?
C182 C192 1.386(8) . ?
C192 C202 1.377(10) . ?
C202 C212 1.360(11) . ?
C212 C222 1.371(10) . ?
P1 F4A 1.538(13) . ?
P1 F6A 1.54(2) . ?
P1 F5 1.555(10) . ?
P1 F2 1.562(13) . ?
P1 F3A 1.586(12) . ?
P1 F2A 1.591(11) . ?
P1 F6 1.597(14) . ?
P1 F1A 1.600(14) . ?
P1 F4 1.614(9) . ?
P1 F3 1.628(12) . ?
P1 F1 1.630(9) . ?
P1 F5A 1.646(10) . ?
F1 F1A 0.54(2) . ?
F1A F4 1.77(2) . ?
F2 F2A 0.786(13) . ?
F2 F4A 1.74(2) . ?
F3 F3A 0.54(2) . ?
F3A F6 1.79(2) . ?
F4 F4A 0.764(14) . ?
F5 F5A 0.645(11) . ?
F5 F6A 1.70(2) . ?
F6 F6A 0.74(2) . ?
P2 F10A 1.45(2) . ?
P2 F11 1.460(15) . ?
P2 F9A 1.507(14) . ?
P2 F7A 1.529(14) . ?
P2 F8 1.556(13) . ?
P2 F12A 1.596(10) . ?
P2 F9 1.619(11) . ?
P2 F8A 1.629(12) . ?
P2 F12 1.649(14) . ?
P2 F11A 1.664(14) . ?
P2 F7 1.673(8) . ?
P2 F10 1.679(12) . ?
F7 F7A 0.860(15) . ?
F7A F11 1.41(2) . ?
F8 F8A 0.57(2) . ?
F9 F9A 0.60(2) . ?
F9A F10 1.75(2) . ?
F10 F10A 1.06(2) . ?
F10A F12A 1.21(2) . ?
F11 F11A 1.02(2) . ?
F11 F12 1.54(2) . ?
F12 F12A 1.055(15) . ?
C1S C2S 1.365(10) . ?
C1S C6S 1.403(13) . ?
C1S Cl1 1.709(8) . ?
C2S C3S 1.368(10) . ?
C2S Cl2 1.718(7) . ?
C3S C4S 1.301(12) . ?
C4S C5S 1.35(2) . ?
C5S C6S 1.42(2) . ?
